data_4076733
loop_
_publ_author_name
'Reardon, Damien'
'Aharonian, Ghazar'
'Gambarotta, Sandro'
'Yap, Glenn P. A.'

_publ_section_title
;
 Mono- and Zerovalent Manganese Alkyl Complexes Supported by the
 \a,\a&#x2018;-Diiminato Pyridine Ligand:&#x00A0; Alkyl Stabilization at
 the Expense of Catalytic Performance
;
_journal_issue 5
_journal_name_full Organometallics
_journal_page_first 786
_journal_paper_doi 10.1021/om0110078
_journal_volume 21
_journal_year 2002
_chemical_formula_sum 'C33 H43 Cl2 Mn N3'
_chemical_formula_weight 607.54
_chemical_name_systematic
; 
 ? 
;
_space_group_IT_number 2
_symmetry_cell_setting triclinic
_symmetry_space_group_name_Hall '-P 1'
_symmetry_space_group_name_H-M 'P -1'
_atom_sites_solution_hydrogens geom
_atom_sites_solution_primary direct
_atom_sites_solution_secondary difmap
_audit_creation_method SHELXL-97
_cell_angle_alpha 82.333(4)
_cell_angle_beta 88.424(5)
_cell_angle_gamma 65.987(4)
_cell_formula_units_Z 2
_cell_length_a 8.741(2)
_cell_length_b 9.793(2)
_cell_length_c 20.843(5)
_cell_measurement_reflns_used 'reflections from 60 data frames'
_cell_measurement_temperature 203(2)
_cell_measurement_theta_max 28.29
_cell_measurement_theta_min 1.47
_cell_volume 1614.5(6)
_computing_cell_refinement 'Bruker SMART'
_computing_data_collection 'Bruker SMART'
_computing_data_reduction 'Bruker SHELXTL'
_computing_molecular_graphics 'Bruker SHELXTL'
_computing_publication_material 'Bruker SHELXTL'
_computing_structure_refinement 'SHELXL-97 (Sheldrick, 1997)'
_computing_structure_solution 'SHELXS-97 (Sheldrick, 1990)'
_diffrn_ambient_temperature 203(2)
_diffrn_measured_fraction_theta_full 0.743
_diffrn_measured_fraction_theta_max 0.743
_diffrn_measurement_device_type 'CCD area detector'
_diffrn_measurement_method 'phi and omega scans'
_diffrn_radiation_monochromator graphite
_diffrn_radiation_source 'fine-focus sealed tube'
_diffrn_radiation_type MoK\a
_diffrn_radiation_wavelength 0.71073
_diffrn_reflns_av_R_equivalents 0.0937
_diffrn_reflns_av_sigmaI/netI 0.0742
_diffrn_reflns_limit_h_max 9
_diffrn_reflns_limit_h_min -4
_diffrn_reflns_limit_k_max 10
_diffrn_reflns_limit_k_min -5
_diffrn_reflns_limit_l_max 22
_diffrn_reflns_limit_l_min -22
_diffrn_reflns_number 12324
_diffrn_reflns_theta_full 22.50
_diffrn_reflns_theta_max 22.50
_diffrn_reflns_theta_min 2.30
_diffrn_standards_decay_% <1
_diffrn_standards_number '50 standard frames at start and end'
_exptl_absorpt_coefficient_mu 0.600
_exptl_absorpt_correction_T_max 0.928078
_exptl_absorpt_correction_T_min 0.578934
_exptl_absorpt_correction_type multi-scan
_exptl_absorpt_process_details 'Blessing,R., Acta Cryst. (1995) A51 33-38.'
_exptl_crystal_colour orange
_exptl_crystal_density_diffrn 1.250
_exptl_crystal_density_method 'not measured'
_exptl_crystal_description block
_exptl_crystal_F_000 642
_exptl_crystal_size_max 0.4
_exptl_crystal_size_mid 0.3
_exptl_crystal_size_min 0.2
_refine_diff_density_max 0.339
_refine_diff_density_min -0.343
_refine_diff_density_rms 0.080
_refine_ls_extinction_method none
_refine_ls_goodness_of_fit_ref 1.039
_refine_ls_hydrogen_treatment mixed
_refine_ls_matrix_type full
_refine_ls_number_parameters 328
_refine_ls_number_reflns 3145
_refine_ls_number_restraints 30
_refine_ls_restrained_S_all 1.035
_refine_ls_R_factor_all 0.0882
_refine_ls_R_factor_gt 0.0564
_refine_ls_shift/su_max 0.001
_refine_ls_shift/su_mean 0.000
_refine_ls_structure_factor_coef Fsqd
_refine_ls_weighting_details 'calc w=1/[\s^2^(Fo^2^)+(0.0800P)^2^+3.5109P] where P=(Fo^2^+2Fc^2^)/3'
_refine_ls_weighting_scheme calc
_refine_ls_wR_factor_gt 0.1463
_refine_ls_wR_factor_ref 0.1652
_reflns_number_gt 2210
_reflns_number_total 3145
_reflns_threshold_expression >2sigma(I)
_cod_data_source_file om0110078.cif
_cod_data_source_block sg241
_cod_depositor_comments
;
The following automatic conversions were performed:

'_symmetry_cell_setting' value 'Triclinic' changed to 'triclinic'
according to /home/saulius/struct/CIF-dictionaries/cif_core.dic
dictionary named 'cif_core.dic' version 2.4.1 from 2010-06-29.

Automatic conversion script
Id: cif_fix_values 1715 2011-07-08 13:25:40Z adriana 
;
_cod_original_cell_volume 1614.5(7)
_cod_original_sg_symbol_H-M P-1
_cod_database_code 4076733

loop_
_symmetry_equiv_pos_as_xyz
'x, y, z'
'-x, -y, -z'

loop_
_atom_site_label
_atom_site_type_symbol
_atom_site_fract_x
_atom_site_fract_y
_atom_site_fract_z
_atom_site_U_iso_or_equiv
_atom_site_adp_type
_atom_site_occupancy
_atom_site_symmetry_multiplicity
_atom_site_calc_flag
_atom_site_refinement_flags
Mn Mn 0.54291(14) 0.31909(13) 0.22960(5) 0.0266(4) Uani 1 1 d .
Cl1 Cl 0.2930(3) 0.4623(2) 0.16894(9) 0.0407(7) Uani 1 1 d .
Cl2 Cl 0.5985(3) 0.0739(2) 0.27445(10) 0.0440(7) Uani 1 1 d .
N1 N 0.7482(7) 0.2761(7) 0.1517(3) 0.0321(17) Uani 1 1 d .
N2 N 0.6475(7) 0.4902(6) 0.2242(3) 0.0211(15) Uani 1 1 d .
N3 N 0.4897(7) 0.4289(7) 0.3242(3) 0.0274(17) Uani 1 1 d .
C1 C 0.7353(5) 0.1256(5) 0.0679(2) 0.029(2) Uani 1 1 d G
C2 C 0.8010(7) -0.0086(6) 0.0412(2) 0.039(3) Uani 1 1 d G
H2A H 0.7486 -0.0188 0.0044 0.047 Uiso 1 1 calc R
C3 C 0.9442(7) -0.1279(5) 0.0688(3) 0.042(3) Uani 1 1 d G
H3A H 0.9886 -0.2186 0.0507 0.051 Uiso 1 1 calc R
C4 C 1.0217(6) -0.1129(5) 0.1231(3) 0.040(2) Uani 1 1 d G
H4A H 1.1185 -0.1935 0.1418 0.048 Uiso 1 1 calc R
C5 C 0.9560(6) 0.0213(6) 0.1499(2) 0.035(2) Uani 1 1 d GU
C6 C 0.8128(6) 0.1405(5) 0.1223(2) 0.024(2) Uani 1 1 d G
C7 C 0.5710(10) 0.2530(9) 0.0401(4) 0.036(2) Uani 1 1 d .
H7A H 0.5428 0.3363 0.0667 0.044 Uiso 1 1 calc R
C8 C 0.5876(12) 0.3157(11) -0.0305(4) 0.066(3) Uani 1 1 d .
H8A H 0.4827 0.3985 -0.0456 0.099 Uiso 1 1 calc R
H8B H 0.6142 0.2365 -0.0577 0.099 Uiso 1 1 calc R
H8C H 0.6764 0.3514 -0.0325 0.099 Uiso 1 1 calc R
C9 C 0.4286(11) 0.1996(11) 0.0458(6) 0.074(3) Uani 1 1 d .
H9A H 0.3256 0.2812 0.0279 0.111 Uiso 1 1 calc R
H9B H 0.4143 0.1693 0.0910 0.111 Uiso 1 1 calc R
H9C H 0.4557 0.1145 0.0219 0.111 Uiso 1 1 calc R
C10 C 1.0485(11) 0.0320(10) 0.2089(4) 0.047(2) Uani 1 1 d U
H10A H 0.9736 0.1229 0.2278 0.056 Uiso 1 1 calc R
C11 C 1.0861(13) -0.1051(12) 0.2620(5) 0.073(3) Uani 1 1 d U
H11A H 0.9851 -0.1223 0.2700 0.110 Uiso 1 1 calc R
H11B H 1.1240 -0.0850 0.3016 0.110 Uiso 1 1 calc R
H11C H 1.1727 -0.1939 0.2476 0.110 Uiso 1 1 calc R
C12 C 1.2089(13) 0.0514(12) 0.1915(5) 0.081(3) Uani 1 1 d U
H12A H 1.1848 0.1357 0.1574 0.121 Uiso 1 1 calc R
H12B H 1.2894 -0.0399 0.1765 0.121 Uiso 1 1 calc R
H12C H 1.2551 0.0707 0.2293 0.121 Uiso 1 1 calc R
C13 C 0.7971(9) 0.3814(8) 0.1349(3) 0.024(2) Uani 1 1 d .
C14 C 0.9198(10) 0.3798(9) 0.0828(4) 0.040(2) Uani 1 1 d .
H14A H 0.9554 0.2866 0.0640 0.060 Uiso 1 1 calc R
H14B H 1.0164 0.3870 0.1013 0.060 Uiso 1 1 calc R
H14C H 0.8667 0.4648 0.0494 0.060 Uiso 1 1 calc R
C15 C 0.7295(9) 0.5128(8) 0.1720(3) 0.0222(19) Uani 1 1 d .
C16 C 0.7564(10) 0.6402(8) 0.1567(3) 0.032(2) Uani 1 1 d .
H16A H 0.8166 0.6526 0.1199 0.038 Uiso 1 1 calc R
C17 C 0.6921(9) 0.7523(8) 0.1971(4) 0.037(2) Uani 1 1 d .
H17A H 0.7063 0.8430 0.1875 0.044 Uiso 1 1 calc R
C18 C 0.6071(9) 0.7282(8) 0.2516(3) 0.025(2) Uani 1 1 d .
H18A H 0.5648 0.8011 0.2800 0.031 Uiso 1 1 calc R
C19 C 0.5865(8) 0.5985(8) 0.2629(3) 0.0203(19) Uani 1 1 d .
C20 C 0.5103(8) 0.5510(8) 0.3238(3) 0.0214(19) Uani 1 1 d .
C21 C 0.4741(10) 0.6458(9) 0.3760(4) 0.042(2) Uani 1 1 d .
H21A H 0.4365 0.5988 0.4135 0.063 Uiso 1 1 calc R
H21B H 0.3870 0.7444 0.3614 0.063 Uiso 1 1 calc R
H21C H 0.5747 0.6567 0.3878 0.063 Uiso 1 1 calc R
C22 C 0.2693(6) 0.4020(6) 0.3947(2) 0.027(2) Uani 1 1 d G
C23 C 0.2236(6) 0.3357(6) 0.4508(3) 0.037(2) Uani 1 1 d G
H23A H 0.1097 0.3607 0.4591 0.044 Uiso 1 1 calc R
C24 C 0.3462(7) 0.2323(6) 0.4946(2) 0.041(3) Uani 1 1 d G
H24A H 0.3153 0.1874 0.5326 0.049 Uiso 1 1 calc R
C25 C 0.5145(7) 0.1953(6) 0.4824(2) 0.039(2) Uani 1 1 d G
H25A H 0.5975 0.1254 0.5120 0.047 Uiso 1 1 calc R
C26 C 0.5602(6) 0.2617(6) 0.4263(3) 0.032(2) Uani 1 1 d G
C27 C 0.4376(7) 0.3650(6) 0.3824(2) 0.022(2) Uani 1 1 d G
C28 C 0.1352(11) 0.4996(10) 0.3456(4) 0.042(3) Uani 1 1 d .
H28A H 0.1875 0.5468 0.3120 0.050 Uiso 1 1 calc R
C29 C 0.0607(12) 0.4095(11) 0.3115(4) 0.060(3) Uani 1 1 d .
H29A H -0.0251 0.4776 0.2801 0.090 Uiso 1 1 calc R
H29B H 0.0117 0.3587 0.3434 0.090 Uiso 1 1 calc R
H29C H 0.1486 0.3352 0.2897 0.090 Uiso 1 1 calc R
C30 C -0.0118(11) 0.6292(11) 0.3728(5) 0.070(3) Uani 1 1 d .
H30A H -0.0910 0.6903 0.3379 0.105 Uiso 1 1 calc R
H30B H 0.0313 0.6916 0.3923 0.105 Uiso 1 1 calc R
H30C H -0.0677 0.5869 0.4053 0.105 Uiso 1 1 calc R
C31 C 0.7464(10) 0.2237(10) 0.4165(4) 0.041(2) Uani 1 1 d .
H31A H 0.7596 0.2726 0.3732 0.050 Uiso 1 1 calc R
C32 C 0.8461(11) 0.0529(9) 0.4197(4) 0.054(3) Uani 1 1 d .
H32A H 0.8023 0.0156 0.3869 0.081 Uiso 1 1 calc R
H32B H 0.8360 0.0038 0.4622 0.081 Uiso 1 1 calc R
H32C H 0.9631 0.0314 0.4119 0.081 Uiso 1 1 calc R
C33 C 0.8171(11) 0.2808(10) 0.4671(5) 0.058(3) Uani 1 1 d .
H33A H 0.9343 0.2576 0.4590 0.087 Uiso 1 1 calc R
H33B H 0.8068 0.2324 0.5097 0.087 Uiso 1 1 calc R
H33C H 0.7556 0.3892 0.4649 0.087 Uiso 1 1 calc R

loop_
_atom_site_aniso_label
_atom_site_aniso_U_11
_atom_site_aniso_U_22
_atom_site_aniso_U_33
_atom_site_aniso_U_23
_atom_site_aniso_U_13
_atom_site_aniso_U_12
Mn 0.0259(8) 0.0270(8) 0.0322(7) -0.0086(6) 0.0052(7) -0.0152(7)
Cl1 0.0312(14) 0.0437(14) 0.0393(13) -0.0062(12) -0.0018(12) -0.0068(13)
Cl2 0.0614(16) 0.0311(13) 0.0487(13) -0.0068(11) 0.0059(13) -0.0279(13)
N1 0.026(4) 0.038(4) 0.035(4) -0.013(4) 0.007(4) -0.013(4)
N2 0.021(4) 0.014(3) 0.029(3) -0.004(3) 0.004(3) -0.008(3)
N3 0.024(4) 0.030(4) 0.031(4) -0.007(3) 0.001(4) -0.012(4)
C1 0.023(6) 0.036(6) 0.027(5) -0.009(5) 0.004(5) -0.010(5)
C2 0.043(6) 0.038(6) 0.048(6) -0.019(5) 0.017(5) -0.027(5)
C3 0.039(6) 0.018(5) 0.074(7) -0.021(6) 0.022(6) -0.012(5)
C4 0.035(6) 0.035(6) 0.040(5) -0.001(5) 0.008(5) -0.005(5)
C5 0.027(5) 0.041(6) 0.040(5) -0.012(5) 0.006(4) -0.014(5)
C6 0.013(5) 0.029(5) 0.027(5) -0.007(5) 0.004(4) -0.004(5)
C7 0.038(6) 0.040(6) 0.035(5) -0.012(5) 0.004(5) -0.018(5)
C8 0.050(7) 0.075(8) 0.045(6) -0.012(6) 0.000(6) 0.003(6)
C9 0.033(6) 0.055(7) 0.134(10) -0.034(7) 0.001(7) -0.013(6)
C10 0.033(6) 0.042(6) 0.041(5) -0.005(5) -0.008(5) 0.010(5)
C11 0.052(7) 0.096(8) 0.053(6) 0.014(6) -0.011(6) -0.018(7)
C12 0.069(8) 0.078(8) 0.103(9) 0.014(7) -0.035(7) -0.043(7)
C13 0.017(5) 0.016(4) 0.035(4) -0.004(4) 0.004(4) -0.004(4)
C14 0.044(6) 0.041(5) 0.043(5) -0.005(5) 0.017(5) -0.027(5)
C15 0.021(5) 0.020(4) 0.024(4) 0.000(4) -0.004(4) -0.007(4)
C16 0.043(5) 0.028(5) 0.027(4) -0.002(4) 0.007(4) -0.018(5)
C17 0.035(5) 0.026(5) 0.055(5) 0.000(5) 0.000(5) -0.018(5)
C18 0.025(5) 0.020(4) 0.028(4) -0.005(4) -0.005(4) -0.005(4)
C19 0.020(5) 0.022(4) 0.020(4) 0.000(4) -0.007(4) -0.009(4)
C20 0.011(4) 0.016(4) 0.029(4) 0.003(4) -0.005(4) 0.002(4)
C21 0.056(6) 0.036(5) 0.047(5) -0.019(5) 0.015(5) -0.028(5)
C22 0.014(5) 0.030(6) 0.034(5) 0.001(5) -0.007(5) -0.007(5)
C23 0.026(6) 0.046(6) 0.047(6) -0.003(5) 0.008(5) -0.023(5)
C24 0.044(6) 0.056(7) 0.038(5) -0.011(5) 0.009(5) -0.034(6)
C25 0.040(6) 0.048(6) 0.031(5) -0.004(5) -0.007(5) -0.018(5)
C26 0.030(6) 0.036(6) 0.031(5) -0.004(5) 0.004(5) -0.015(5)
C27 0.029(5) 0.018(5) 0.022(4) -0.007(4) -0.001(4) -0.011(5)
C28 0.027(5) 0.056(6) 0.049(5) -0.009(5) 0.013(5) -0.023(5)
C29 0.056(7) 0.083(8) 0.048(6) -0.003(6) 0.001(5) -0.038(6)
C30 0.035(6) 0.088(8) 0.074(7) -0.026(7) 0.004(6) -0.008(6)
C31 0.022(5) 0.055(6) 0.030(5) 0.015(5) -0.003(5) -0.005(5)
C32 0.042(6) 0.039(6) 0.060(6) -0.014(5) -0.005(6) 0.008(5)
C33 0.036(6) 0.058(7) 0.085(7) -0.001(6) -0.001(6) -0.027(6)

loop_
_atom_type_symbol
_atom_type_description
_atom_type_scat_dispersion_real
_atom_type_scat_dispersion_imag
_atom_type_scat_source
C C 0.0033 0.0016 'International Tables Vol C Tables 4.2.6.8 and 6.1.1.4'
H H 0.0000 0.0000 'International Tables Vol C Tables 4.2.6.8 and 6.1.1.4'
N N 0.0061 0.0033 'International Tables Vol C Tables 4.2.6.8 and 6.1.1.4'
Cl Cl 0.1484 0.1585 'International Tables Vol C Tables 4.2.6.8 and 6.1.1.4'
Mn Mn 0.3368 0.7283 'International Tables Vol C Tables 4.2.6.8 and 6.1.1.4'

loop_
_geom_angle_atom_site_label_1
_geom_angle_atom_site_label_2
_geom_angle_atom_site_label_3
_geom_angle
N2 Mn Cl2 141.36(18)
N2 Mn N3 70.36(19)
Cl2 Mn N3 98.37(16)
N2 Mn N1 69.71(19)
Cl2 Mn N1 100.47(16)
N3 Mn N1 135.4(2)
N2 Mn Cl1 98.93(17)
Cl2 Mn Cl1 119.68(9)
N3 Mn Cl1 101.71(16)
N1 Mn Cl1 103.25(17)
C13 N1 C6 121.2(5)
C13 N1 Mn 116.8(4)
C6 N1 Mn 122.0(4)
C15 N2 C19 118.8(5)
C15 N2 Mn 119.5(4)
C19 N2 Mn 118.6(4)
C20 N3 C27 119.6(5)
C20 N3 Mn 117.3(4)
C27 N3 Mn 123.1(4)
C2 C1 C6 120.0
C2 C1 C7 119.9(4)
C6 C1 C7 120.0(4)
C1 C2 C3 120.0
C4 C3 C2 120.0
C3 C4 C5 120.0
C4 C5 C6 120.0
C4 C5 C10 117.6(5)
C6 C5 C10 122.4(5)
C5 C6 C1 120.0
C5 C6 N1 118.3(4)
C1 C6 N1 121.7(4)
C9 C7 C1 110.3(6)
C9 C7 C8 111.1(8)
C1 C7 C8 112.0(6)
C12 C10 C5 112.6(7)
C12 C10 C11 110.0(8)
C5 C10 C11 112.0(7)
N1 C13 C15 116.3(5)
N1 C13 C14 125.0(6)
C15 C13 C14 118.7(6)
N2 C15 C16 122.6(6)
N2 C15 C13 113.4(6)
C16 C15 C13 123.9(6)
C15 C16 C17 118.1(6)
C18 C17 C16 119.1(6)
C19 C18 C17 118.7(6)
N2 C19 C18 122.6(6)
N2 C19 C20 112.9(5)
C18 C19 C20 124.1(6)
N3 C20 C21 127.2(6)
N3 C20 C19 115.4(5)
C21 C20 C19 117.4(6)
C23 C22 C27 120.0
C23 C22 C28 118.3(4)
C27 C22 C28 121.3(4)
C22 C23 C24 120.0
C25 C24 C23 120.0
C24 C25 C26 120.0
C25 C26 C27 120.0
C25 C26 C31 118.2(5)
C27 C26 C31 121.8(5)
C26 C27 C22 120.0
C26 C27 N3 118.4(4)
C22 C27 N3 121.5(4)
C22 C28 C29 112.6(7)
C22 C28 C30 114.2(7)
C29 C28 C30 107.9(7)
C33 C31 C26 111.2(6)
C33 C31 C32 109.0(8)
C26 C31 C32 110.7(7)

loop_
_geom_bond_atom_site_label_1
_geom_bond_atom_site_label_2
_geom_bond_distance
Mn N2 2.201(5)
Mn Cl2 2.313(2)
Mn N3 2.318(5)
Mn N1 2.333(5)
Mn Cl1 2.350(3)
N1 C13 1.273(8)
N1 C6 1.430(6)
N2 C15 1.331(8)
N2 C19 1.343(8)
N3 C20 1.279(8)
N3 C27 1.438(6)
C1 C2 1.3900
C1 C6 1.3900
C1 C7 1.533(9)
C2 C3 1.3900
C3 C4 1.3900
C4 C5 1.3900
C5 C6 1.3900
C5 C10 1.529(9)
C7 C9 1.530(11)
C7 C8 1.544(11)
C10 C12 1.518(12)
C10 C11 1.548(13)
C13 C15 1.491(9)
C13 C14 1.503(9)
C15 C16 1.358(9)
C16 C17 1.396(9)
C17 C18 1.387(9)
C18 C19 1.344(9)
C19 C20 1.522(9)
C20 C21 1.469(9)
C22 C23 1.3900
C22 C27 1.3900
C22 C28 1.493(10)
C23 C24 1.3900
C24 C25 1.3900
C25 C26 1.3900
C26 C27 1.3900
C26 C31 1.529(8)
C28 C29 1.539(11)
C28 C30 1.552(11)
C31 C33 1.510(11)
C31 C32 1.532(11)
